data_7134929
loop_
_publ_author_name
'Tian, Wen-Jiang'
'Hu, Ding-Yi'
'Fang, Zi-Luo'
'Zhong, Xiao-Feng'
'Xue, Ming'
'Zhou, Hao-Long'
'Zhou, Dong-Dong'
'Chen, Xiao-Ming'

_publ_section_title
;
 A stable sulfate-pillared metal triazolate framework with a gating effect
 for highly efficient dehydration of bioethanol.
;
_journal_issue 79
_journal_name_full 'Chemical communications (Cambridge, England)'
_journal_page_first 15461
_journal_page_last 15464
_journal_paper_doi 10.1039/d5cc04344a
_journal_volume 61
_journal_year 2025
_chemical_formula_moiety 'C8 H12 N6 O4 S Zn2, 1.5(H2 O)'
_chemical_formula_sum 'C8 H15 N6 O5.5 S Zn2'
_chemical_formula_weight 446.06
_chemical_name_systematic MAF-65
_space_group_crystal_system monoclinic
_space_group_IT_number 15
_space_group_name_Hall '-C 2yc'
_space_group_name_H-M_alt 'C 1 2/c 1'
_atom_sites_solution_hydrogens mixed
_atom_sites_solution_primary dual
_audit_creation_date 2025-08-23
_audit_creation_method
;
Olex2 1.5
(compiled 2021.08.20 svn.r13c46975 for OlexSys, GUI svn.r6396)
;
_audit_update_record
;
2025-08-25 deposited with the CCDC.	2025-08-29 downloaded from the CCDC.
;
_cell_angle_alpha 90
_cell_angle_beta 114.166(2)
_cell_angle_gamma 90
_cell_formula_units_Z 4
_cell_length_a 17.4653(5)
_cell_length_b 9.7370(3)
_cell_length_c 9.8807(2)
_cell_measurement_reflns_used 3233
_cell_measurement_temperature 298.0(3)
_cell_measurement_theta_max 75.5580
_cell_measurement_theta_min 5.3050
_cell_volume 1533.05(8)
_computing_cell_refinement 'CrysAlisPro 1.171.43.144a (Rigaku OD, 2024)'
_computing_data_collection 'CrysAlisPro 1.171.43.144a (Rigaku OD, 2024)'
_computing_data_reduction 'CrysAlisPro 1.171.43.144a (Rigaku OD, 2024)'
_computing_molecular_graphics 'Olex2 1.5 (Dolomanov et al., 2009)'
_computing_publication_material 'Olex2 1.5 (Dolomanov et al., 2009)'
_computing_structure_refinement 'SHELXL 2018/3 (Sheldrick, 2015)'
_computing_structure_solution 'SHELXT  (Sheldrick, 2015)'
_diffrn_ambient_environment air
_diffrn_ambient_temperature 298.0(3)
_diffrn_detector 'Hybrid Pixel Array Detector'
_diffrn_detector_area_resol_mean 10.0000
_diffrn_detector_type HyPix
_diffrn_measured_fraction_theta_full 0.983
_diffrn_measured_fraction_theta_max 0.901
_diffrn_measurement_details
;
List of Runs (angles in degrees, time in seconds):

  # Type    Start    End  Width  t~exp~   \w     \q     \k     \f   Frames
#--------------------------------------------------------------------------
  1  \w     55.00  83.00   0.50    0.10    --   46.30-121.00 119.00   56
  2  \w     37.00 105.00   0.50    0.60    --  108.76 -95.00 120.00  136
  3  \w     40.00 109.00   0.50    0.60    --  108.76-121.00 119.00  138
  4  \w     80.00 133.00   0.50    0.60    --  108.76-155.00 -38.00  106
  5  \w     40.00  65.00   0.50    0.60    --  108.76-155.00 -38.00   50
  6  \w    -30.00  21.00   0.50    0.10    --   46.30 -19.00-180.00  102
  7  \w    -30.00  23.00   0.50    0.10    --   46.30 -19.00 -60.00  106
  8  \w     57.00  89.00   0.50    0.10    --   46.30 155.00  -0.00   64
  9  \w    107.00 133.00   0.50    0.60    --  108.76 121.00-157.00   52
 10  \w    -54.00 -26.00   0.50    0.60    --  -97.00  45.00-150.00   56
 11  \w    -54.00 -26.00   0.50    0.60    --  -97.00  45.00-180.00   56
 12  \w    -72.00 -46.00   0.50    0.10    --  -46.30 121.00-157.00   52
 13  \w    -54.00 -28.00   0.50    0.60    --  -97.00  45.00 -60.00   52
 14  \w    -54.00 -28.00   0.50    0.60    --  -97.00  45.00  30.00   52
 15  \w   -170.00 -81.00   0.50    0.60    --  -97.00 -45.00 -60.00  178
 16  \w   -150.00-125.00   0.50    0.60    --  -97.00-121.00 119.00   50
 17  \w   -170.00-118.00   0.50    0.60    --  -97.00 -95.00  60.00  104
 18  \w   -115.00 -89.00   0.50    0.60    --  -97.00 -95.00  60.00   52
 19  \w   -117.00 -62.00   0.50    0.10    --  -46.30-155.00 -38.00  110
;
_diffrn_measurement_device 'four-circle diffractometer'
_diffrn_measurement_device_type 'ROD, Synergy Custom system, HyPix'
_diffrn_measurement_method '\w scans'
_diffrn_orient_matrix_type 'CrysAlisPro convention (1999,Acta A55,543-557)'
_diffrn_orient_matrix_UB_11 0.0542769000
_diffrn_orient_matrix_UB_12 -0.1480476000
_diffrn_orient_matrix_UB_13 -0.0024972000
_diffrn_orient_matrix_UB_21 0.1480515000
_diffrn_orient_matrix_UB_22 0.0527594000
_diffrn_orient_matrix_UB_23 0.0262190000
_diffrn_orient_matrix_UB_31 -0.0126010000
_diffrn_orient_matrix_UB_32 -0.0185559000
_diffrn_orient_matrix_UB_33 0.0929859000
_diffrn_radiation_monochromator mirror
_diffrn_radiation_probe x-ray
_diffrn_radiation_type 'Cu K\a'
_diffrn_radiation_wavelength 1.54178
_diffrn_reflns_av_R_equivalents 0.0148
_diffrn_reflns_av_unetI/netI 0.0141
_diffrn_reflns_Laue_measured_fraction_full 0.983
_diffrn_reflns_Laue_measured_fraction_max 0.901
_diffrn_reflns_limit_h_max 22
_diffrn_reflns_limit_h_min -17
_diffrn_reflns_limit_k_max 11
_diffrn_reflns_limit_k_min -11
_diffrn_reflns_limit_l_max 12
_diffrn_reflns_limit_l_min -12
_diffrn_reflns_number 3913
_diffrn_reflns_point_group_measured_fraction_full 0.983
_diffrn_reflns_point_group_measured_fraction_max 0.901
_diffrn_reflns_theta_full 67.679
_diffrn_reflns_theta_max 76.937
_diffrn_reflns_theta_min 5.324
_diffrn_source 'Rotating-anode X-ray tube'
_diffrn_source_type 'Rigaku (Cu) X-ray Source'
_diffrn_standards_number 0
_exptl_absorpt_coefficient_mu 5.476
_exptl_absorpt_correction_T_max 1.00000
_exptl_absorpt_correction_T_min 0.82503
_exptl_absorpt_correction_type multi-scan
_exptl_absorpt_process_details
;
CrysAlisPro 1.171.43.144a (Rigaku Oxford Diffraction, 2024)
Empirical absorption correction using spherical harmonics,
implemented in SCALE3 ABSPACK scaling algorithm.
;
_exptl_crystal_colour 'metallic intense colourless'
_exptl_crystal_density_diffrn 1.933
_exptl_crystal_description block
_exptl_crystal_F_000 900
_exptl_crystal_size_max 0.1
_exptl_crystal_size_mid 0.05
_exptl_crystal_size_min 0.02
_refine_diff_density_max 0.522
_refine_diff_density_min -0.490
_refine_diff_density_rms 0.080
_refine_ls_extinction_coef 0.00025(7)
_refine_ls_extinction_expression Fc^*^=kFc[1+0.001xFc^2^\l^3^/sin(2\q)]^-1/4^
_refine_ls_extinction_method 'SHELXL-2018/3 (Sheldrick 2018)'
_refine_ls_goodness_of_fit_ref 1.077
_refine_ls_hydrogen_treatment constr
_refine_ls_matrix_type full
_refine_ls_number_parameters 117
_refine_ls_number_reflns 1471
_refine_ls_number_restraints 13
_refine_ls_restrained_S_all 1.155
_refine_ls_R_factor_all 0.0293
_refine_ls_R_factor_gt 0.0287
_refine_ls_shift/su_max 0.001
_refine_ls_shift/su_mean 0.000
_refine_ls_structure_factor_coef Fsqd
_refine_ls_weighting_details 'w=1/[\s^2^(Fo^2^)+(0.0415P)^2^+4.5953P] where P=(Fo^2^+2Fc^2^)/3'
_refine_ls_weighting_scheme calc
_refine_ls_wR_factor_gt 0.0773
_refine_ls_wR_factor_ref 0.0780
_reflns_Friedel_coverage 0.000
_reflns_number_gt 1435
_reflns_number_total 1471
_reflns_threshold_expression 'I > 2\s(I)'
_cod_data_source_file d5cc04344a2.cif
_cod_data_source_block maf-65
_cod_depositor_comments 'Adding full bibliography for 7134929.cif.'
_cod_original_cell_volume 1533.05(7)
_cod_original_formula_sum 'C8 H15 N6 O5.50 S Zn2'
_cod_database_code 7134929
_shelx_shelxl_version_number 2018/3
_chemical_oxdiff_usercomment 'C H N O S Zn'
_shelx_space_group_comment
;
The symmetry employed for this shelxl refinement is uniquely defined
by the following loop, which should always be used as a source of
symmetry information in preference to the above space-group names.
They are only intended as comments.
;
_shelx_estimated_absorpt_t_max 0.898
_shelx_estimated_absorpt_t_min 0.610
_olex2_refinement_description
;
1. Fixed Uiso
 At 1.5 times of:
  All C(H,H,H) groups, All O(H,H) groups
2. Restrained distances
 S1-O3 \\sim S1-O2
 with sigma of 0.005
3. Uiso/Uaniso restraints and constraints
Uanis(O3) \\sim Ueq, Uanis(O2) \\sim Ueq: with sigma of 0.003 and sigma for
terminal atoms of 0.006
4. Others
 Fixed Sof: O2(0.5) O3(0.5) O4(0.75) H4D(0.75) H4E(0.75)
5.a Riding coordinates:
 O4(H4D), O4(H4E)
5.b Idealised Me refined as rotating group:
 C1(H1A,H1B,H1C), C4(H4A,H4B,H4C)
;
_olex2_submission_special_instructions 'No special instructions were received'
_oxdiff_exptl_absorpt_empirical_details
;
Empirical correction (ABSPACK) includes:
- Absorption correction using spherical harmonics
- Frame scaling
;
_oxdiff_exptl_absorpt_empirical_full_max 1.687
_oxdiff_exptl_absorpt_empirical_full_min 0.795

loop_
_space_group_symop_operation_xyz
'x, y, z'
'-x, y, -z+1/2'
'x+1/2, y+1/2, z'
'-x+1/2, y+1/2, -z+1/2'
'-x, -y, -z'
'x, -y, z-1/2'
'-x+1/2, -y+1/2, -z'
'x+1/2, -y+1/2, z-1/2'

loop_
_atom_site_label
_atom_site_type_symbol
_atom_site_fract_x
_atom_site_fract_y
_atom_site_fract_z
_atom_site_U_iso_or_equiv
_atom_site_adp_type
_atom_site_occupancy
_atom_site_site_symmetry_order
_atom_site_calc_flag
_atom_site_refinement_flags_posn
_atom_site_refinement_flags_adp
_atom_site_refinement_flags_occupancy
_atom_site_disorder_assembly
_atom_site_disorder_group
Zn1 Zn 0.67234(2) 0.82056(3) 0.82314(3) 0.01972(15) Uani 1 1 d . . . . .
S1 S 0.500000 0.69483(10) 0.750000 0.0385(3) Uani 1 2 d DS T P . .
O1 O 0.55408(12) 0.7857(3) 0.7068(2) 0.0378(5) Uani 1 1 d . . . . .
O2 O 0.5474(5) 0.5884(7) 0.8511(9) 0.071(2) Uani 0.5 1 d D U P A 1
O3 O 0.4440(4) 0.6407(7) 0.6028(6) 0.0572(18) Uani 0.5 1 d D U P A 2
N1 N 0.74406(13) 0.6549(2) 0.8434(2) 0.0221(4) Uani 1 1 d . . . . .
N2 N 0.80732(13) 0.6106(2) 0.9740(2) 0.0225(4) Uani 1 1 d . . . . .
N3 N 0.80490(13) 0.4740(2) 0.7939(2) 0.0237(4) Uani 1 1 d . . . . .
C1 C 0.6868(2) 0.5874(4) 0.5797(3) 0.0429(8) Uani 1 1 d . . . . .
H1A H 0.637293 0.635671 0.572006 0.064 Uiso 1 1 calc R U . . .
H1B H 0.671502 0.498320 0.535043 0.064 Uiso 1 1 calc R U . . .
H1C H 0.714407 0.638317 0.529318 0.064 Uiso 1 1 calc R U . . .
C2 C 0.74453(15) 0.5717(3) 0.7385(3) 0.0243(5) Uani 1 1 d . . . . .
C3 C 0.84264(15) 0.5033(2) 0.9415(3) 0.0225(5) Uani 1 1 d . . . . .
C4 C 0.91376(18) 0.4271(3) 1.0548(3) 0.0345(6) Uani 1 1 d . . . . .
H4A H 0.953444 0.491208 1.120273 0.052 Uiso 1 1 calc R U . . .
H4B H 0.940698 0.371931 1.006481 0.052 Uiso 1 1 calc R U . . .
H4C H 0.893082 0.368912 1.110831 0.052 Uiso 1 1 calc R U . . .
O4 O 0.4122(5) 0.6680(6) 0.2994(7) 0.118(2) Uani 0.75 1 d . . P B 1
H4D H 0.425768 0.598786 0.261522 0.177 Uiso 0.75 1 d R U P B 1
H4E H 0.429038 0.656266 0.392372 0.177 Uiso 0.75 1 d R U P B 1

loop_
_atom_site_aniso_label
_atom_site_aniso_U_11
_atom_site_aniso_U_22
_atom_site_aniso_U_33
_atom_site_aniso_U_23
_atom_site_aniso_U_13
_atom_site_aniso_U_12
Zn1 0.0222(2) 0.0204(2) 0.0159(2) 0.00038(11) 0.00715(14) 0.00093(11)
S1 0.0261(5) 0.0297(5) 0.0638(7) 0.000 0.0226(5) 0.000
O1 0.0231(9) 0.0578(14) 0.0308(10) 0.0039(10) 0.0092(8) -0.0049(9)
O2 0.067(4) 0.038(3) 0.113(5) 0.027(3) 0.044(3) 0.024(3)
O3 0.052(3) 0.039(3) 0.083(4) -0.032(3) 0.029(3) -0.018(3)
N1 0.0219(10) 0.0239(10) 0.0183(9) 0.0001(8) 0.0060(8) 0.0032(8)
N2 0.0259(10) 0.0238(10) 0.0154(9) -0.0004(8) 0.0059(8) 0.0017(8)
N3 0.0252(10) 0.0250(10) 0.0177(9) -0.0025(8) 0.0057(8) 0.0033(8)
C1 0.0434(17) 0.0499(19) 0.0227(13) -0.0071(13) 0.0005(12) 0.0189(15)
C2 0.0263(12) 0.0257(13) 0.0190(11) -0.0022(10) 0.0072(10) 0.0036(10)
C3 0.0249(11) 0.0222(12) 0.0189(11) -0.0010(9) 0.0075(9) -0.0001(10)
C4 0.0400(15) 0.0350(15) 0.0207(12) -0.0015(11) 0.0045(11) 0.0116(12)
O4 0.175(7) 0.082(4) 0.105(5) 0.016(3) 0.067(5) 0.010(4)

loop_
_atom_type_symbol
_atom_type_description
_atom_type_scat_dispersion_real
_atom_type_scat_dispersion_imag
_atom_type_scat_source
C C 0.0181 0.0091 'International Tables Vol C Tables 4.2.6.8 and 6.1.1.4'
H H 0.0000 0.0000 'International Tables Vol C Tables 4.2.6.8 and 6.1.1.4'
N N 0.0311 0.0180 'International Tables Vol C Tables 4.2.6.8 and 6.1.1.4'
O O 0.0492 0.0322 'International Tables Vol C Tables 4.2.6.8 and 6.1.1.4'
S S 0.3331 0.5567 'International Tables Vol C Tables 4.2.6.8 and 6.1.1.4'
Zn Zn -1.5491 0.6778 'International Tables Vol C Tables 4.2.6.8 and 6.1.1.4'

loop_
_geom_angle_atom_site_label_1
_geom_angle_atom_site_label_2
_geom_angle_atom_site_label_3
_geom_angle
_geom_angle_site_symmetry_1
_geom_angle_site_symmetry_3
_geom_angle_publ_flag
O1 Zn1 N1 112.93(10) . . ?
O1 Zn1 N2 111.19(9) . 7_667 ?
O1 Zn1 N3 101.60(9) . 4_656 ?
N1 Zn1 N2 108.80(8) . 7_667 ?
N1 Zn1 N3 112.99(9) . 4_656 ?
N2 Zn1 N3 109.18(9) 7_667 4_656 ?
O1 S1 O1 106.5(2) 2_656 . ?
O2 S1 O1 112.1(4) . . ?
O2 S1 O1 118.9(4) . 2_656 ?
O2 S1 O1 118.9(4) 2_656 . ?
O2 S1 O1 112.1(4) 2_656 2_656 ?
O2 S1 O2 88.1(7) 2_656 . ?
O2 S1 O3 112.7(6) 2_656 2_656 ?
O2 S1 O3 26.0(4) . 2_656 ?
O3 S1 O1 104.7(3) 2_656 . ?
O3 S1 O1 99.9(3) . . ?
S1 O1 Zn1 125.79(13) . . ?
N2 N1 Zn1 125.07(16) . . ?
C2 N1 Zn1 128.45(17) . . ?
C2 N1 N2 106.40(19) . . ?
N1 N2 Zn1 125.25(16) . 7_667 ?
C3 N2 Zn1 126.89(17) . 7_667 ?
C3 N2 N1 107.19(19) . . ?
C2 N3 Zn1 126.04(16) . 4_646 ?
C2 N3 C3 103.9(2) . . ?
C3 N3 Zn1 130.04(17) . 4_646 ?
H1A C1 H1B 109.5 . . ?
H1A C1 H1C 109.5 . . ?
H1B C1 H1C 109.5 . . ?
C2 C1 H1A 109.5 . . ?
C2 C1 H1B 109.5 . . ?
C2 C1 H1C 109.5 . . ?
N1 C2 N3 111.6(2) . . ?
N1 C2 C1 123.2(2) . . ?
N3 C2 C1 125.2(2) . . ?
N2 C3 N3 110.9(2) . . ?
N2 C3 C4 122.8(2) . . ?
N3 C3 C4 126.2(2) . . ?
C3 C4 H4A 109.5 . . ?
C3 C4 H4B 109.5 . . ?
C3 C4 H4C 109.5 . . ?
H4A C4 H4B 109.5 . . ?
H4A C4 H4C 109.5 . . ?
H4B C4 H4C 109.5 . . ?
H4D O4 H4E 109.5 . . ?

loop_
_geom_bond_atom_site_label_1
_geom_bond_atom_site_label_2
_geom_bond_distance
_geom_bond_site_symmetry_2
_geom_bond_publ_flag
Zn1 O1 1.9387(19) . ?
Zn1 N1 2.001(2) . ?
Zn1 N2 2.003(2) 7_667 ?
Zn1 N3 2.026(2) 4_656 ?
S1 O1 1.479(2) . ?
S1 O1 1.479(2) 2_656 ?
S1 O2 1.442(4) 2_656 ?
S1 O2 1.442(4) . ?
S1 O3 1.478(4) 2_656 ?
S1 O3 1.478(4) . ?
N1 N2 1.380(3) . ?
N1 C2 1.319(3) . ?
N2 C3 1.318(3) . ?
N3 C2 1.358(3) . ?
N3 C3 1.362(3) . ?
C1 H1A 0.9600 . ?
C1 H1B 0.9600 . ?
C1 H1C 0.9600 . ?
C1 C2 1.486(4) . ?
C3 C4 1.486(4) . ?
C4 H4A 0.9600 . ?
C4 H4B 0.9600 . ?
C4 H4C 0.9600 . ?
O4 H4D 0.8501 . ?
O4 H4E 0.8503 . ?

loop_
_geom_hbond_atom_site_label_D
_geom_hbond_atom_site_label_H
_geom_hbond_atom_site_label_A
_geom_hbond_distance_DH
_geom_hbond_distance_HA
_geom_hbond_distance_DA
_geom_hbond_angle_DHA
_geom_hbond_site_symmetry_A
_geom_hbond_publ_flag
O4 H4D O2 0.85 2.66 3.329(11) 136.5 6_565 yes

loop_
_geom_torsion_atom_site_label_1
_geom_torsion_atom_site_label_2
_geom_torsion_atom_site_label_3
_geom_torsion_atom_site_label_4
_geom_torsion
_geom_torsion_site_symmetry_1
_geom_torsion_site_symmetry_2
_geom_torsion_site_symmetry_3
_geom_torsion_site_symmetry_4
_geom_torsion_publ_flag
Zn1 N1 N2 Zn1 12.0(3) . . . 7_667 ?
Zn1 N1 N2 C3 -176.85(17) . . . . ?
Zn1 N1 C2 N3 177.01(17) . . . . ?
Zn1 N1 C2 C1 -1.6(4) . . . . ?
Zn1 N2 C3 N3 170.63(16) 7_667 . . . ?
Zn1 N2 C3 C4 -9.0(4) 7_667 . . . ?
Zn1 N3 C2 N1 178.23(17) 4_646 . . . ?
Zn1 N3 C2 C1 -3.2(4) 4_646 . . . ?
Zn1 N3 C3 N2 -178.16(17) 4_646 . . . ?
Zn1 N3 C3 C4 1.5(4) 4_646 . . . ?
O1 S1 O1 Zn1 105.61(18) 2_656 . . . ?
O2 S1 O1 Zn1 -26.0(4) . . . . ?
O2 S1 O1 Zn1 -126.6(4) 2_656 . . . ?
O3 S1 O1 Zn1 -145.7(3) . . . . ?
O3 S1 O1 Zn1 0.3(4) 2_656 . . . ?
N1 N2 C3 N3 -0.3(3) . . . . ?
N1 N2 C3 C4 -180.0(2) . . . . ?
N2 N1 C2 N3 0.3(3) . . . . ?
N2 N1 C2 C1 -178.3(3) . . . . ?
C2 N1 N2 Zn1 -171.13(17) . . . 7_667 ?
C2 N1 N2 C3 0.0(3) . . . . ?
C2 N3 C3 N2 0.5(3) . . . . ?
C2 N3 C3 C4 -179.9(3) . . . . ?
C3 N3 C2 N1 -0.5(3) . . . . ?
C3 N3 C2 C1 178.1(3) . . . . ?
